data_2007569
loop_
_publ_author_name
'Slobodanka Stankovi\'c'
'Du\<san Lazar'
'Vjera Pejanovi\'c'
'Julijana Petrovi\'c'
'Christian Courseille'

_publ_contact_author
; Dr Slobodanka Stankovi\'c
  Faculty of Sciences
  University of Novi Sad
  Trg Dositeja obradovi\'ca 4
  21000 Novi Sad
  Yugoslavia
;
_publ_section_title
;
 <small>D</small>-Secoestrone Derivatives. IV.
 3-Hydroxy-18-methyl-17-oxaestra-1,3,5(10)-trien-16-one
;
_journal_issue 8
_journal_name_full 'Acta Crystallographica Section C'
_journal_page_first 1158
_journal_page_last 1160
_journal_paper_doi 10.1107/S0108270197019161
_journal_volume 54
_journal_year 1998
_chemical_formula_iupac 'C18 H22 O3'
_chemical_formula_moiety 'C18 H22 O3'
_chemical_formula_sum 'C18 H22 O3'
_chemical_formula_weight 286.36
_chemical_name_systematic ' 3-Hydroxy-18-methyl-17-oxaestra-1,3,5(10)-trien-16-one'
_space_group_IT_number 19
_symmetry_cell_setting orthorhombic
_symmetry_space_group_name_Hall 'P 2ac 2ab'
_symmetry_space_group_name_H-M 'P 21 21 21'
_audit_creation_method SHELXL
_cell_angle_alpha 90.00
_cell_angle_beta 90.00
_cell_angle_gamma 90.00
_cell_formula_units_Z 4
_cell_length_a 7.178(2)
_cell_length_b 14.268(3)
_cell_length_c 14.795(3)
_cell_measurement_reflns_used 25
_cell_measurement_temperature 293
_cell_measurement_theta_max 30.1
_cell_measurement_theta_min 11.3
_cell_volume 1515.2(6)
_diffrn_ambient_temperature 293
_diffrn_measurement_device 'Enraf-Nonius CAD-4'
_diffrn_measurement_method \w-\q
_diffrn_radiation_monochromator graphite
_diffrn_radiation_source 'fine-focus sealed tube'
_diffrn_radiation_type CuK\a
_diffrn_radiation_wavelength 1.54178
_diffrn_reflns_av_R_equivalents 0.0000
_diffrn_reflns_av_sigmaI/netI 0.0426
_diffrn_reflns_limit_h_max 7
_diffrn_reflns_limit_h_min 0
_diffrn_reflns_limit_k_max 16
_diffrn_reflns_limit_k_min 0
_diffrn_reflns_limit_l_max 16
_diffrn_reflns_limit_l_min 0
_diffrn_reflns_number 1287
_diffrn_reflns_theta_max 59.92
_diffrn_reflns_theta_min 4.30
_diffrn_standards_decay_% no
_diffrn_standards_interval_count 120
_diffrn_standards_number 3
_exptl_absorpt_coefficient_mu 0.672
_exptl_absorpt_correction_type none
_exptl_crystal_colour colourless
_exptl_crystal_density_diffrn 1.255
_exptl_crystal_density_meas ?
_exptl_crystal_description prism
_exptl_crystal_F_000 616
_exptl_crystal_size_max 0.46
_exptl_crystal_size_mid 0.36
_exptl_crystal_size_min 0.22
_refine_diff_density_max 0.138
_refine_diff_density_min -0.125
_refine_ls_extinction_method none
_refine_ls_goodness_of_fit_all 1.133
_refine_ls_goodness_of_fit_obs 1.224
_refine_ls_hydrogen_treatment H_atoms:_see_text
_refine_ls_matrix_type full
_refine_ls_number_parameters 202
_refine_ls_number_reflns 1234
_refine_ls_number_restraints 0
_refine_ls_restrained_S_all 2.161
_refine_ls_restrained_S_obs 1.224
_refine_ls_R_factor_all 0.0793
_refine_ls_R_factor_obs .0428
_refine_ls_shift/esd_max -0.054
_refine_ls_shift/esd_mean 0.011
_refine_ls_structure_factor_coef Fsqd
_refine_ls_weighting_details 'w = 1/[\s^2^(Fo^2^)+(0.0408P)^2^+0.2327P] where P=(Fo^2^+2Fc^2^)/3'
_refine_ls_weighting_scheme calc
_refine_ls_wR_factor_all 0.1855
_refine_ls_wR_factor_obs .0889
_reflns_number_observed 937
_reflns_number_total 1287
_reflns_observed_criterion I>2\s(I)
_cod_data_source_file sx1029.cif
_cod_data_source_block lacton-d
_cod_depositor_comments
;
The following automatic conversions were performed:

'_exptl_crystal_density_meas' value 'not measured' was changed to '?'
- the value is perceived as not measured.

Automatic conversion script
Id: cif_fix_values 3008 2015-01-20 13:52:24Z robertas 

The following automatic conversions were performed:

'_refine_ls_weighting_scheme' value 'calc w =
1/[\s^2^(Fo^2^)+(0.0408P)^2^+0.2327P] where P=(Fo^2^+2Fc^2^)/3' was
changed to 'calc'. New tag '_refine_ls_weighting_details' was
created. The value of the new tag was set to 'w =
1/[\s^2^(Fo^2^)+(0.0408P)^2^+0.2327P] where P=(Fo^2^+2Fc^2^)/3'.

Automatic conversion script
Id: cif_fix_values 3143 2015-03-26 13:38:13Z robertas 
;
_cod_database_code 2007569

loop_
_symmetry_equiv_pos_as_xyz
'x, y, z'
'-x+1/2, -y, z+1/2'
'-x, y+1/2, -z+1/2'
'x+1/2, -y+1/2, -z'

loop_
_atom_site_aniso_label
_atom_site_aniso_U_11
_atom_site_aniso_U_22
_atom_site_aniso_U_33
_atom_site_aniso_U_12
_atom_site_aniso_U_13
_atom_site_aniso_U_23
C1 .046(3) .043(2) .046(3) .010(2) -.010(2) -.003(2)
C2 .052(3) .042(2) .064(3) .018(3) -.002(3) -.010(2)
C3 .052(3) .041(2) .051(3) .010(2) -.006(3) -.007(2)
C4 .044(3) .040(2) .048(2) .005(2) -.007(2) -.001(2)
C5 .035(2) .027(2) .040(2) -.002(2) .003(2) .003(2)
C6 .032(2) .052(2) .057(3) .006(2) -.006(2) -.009(2)
C7 .035(2) .041(2) .054(3) .004(2) -.001(2) -.008(2)
C8 .030(2) .028(2) .037(2) .000(2) .006(2) .002(2)
C9 .034(2) .031(2) .035(2) .000(2) .002(2) .003(2)
C10 .030(2) .027(2) .040(2) .000(2) -.002(2) .004(2)
C11 .032(2) .042(2) .043(2) .001(2) -.001(2) -.002(2)
C12 .043(3) .049(3) .050(3) -.003(2) -.006(2) .001(2)
C13 .047(3) .040(2) .044(2) -.007(2) .003(2) -.004(2)
C14 .042(2) .037(2) .038(2) -.001(2) .005(2) .000(2)
C15 .058(3) .041(3) .064(3) .008(3) .004(3) -.012(2)
C16 .070(3) .032(2) .055(3) -.005(3) .014(3) -.016(2)
C18 .069(4) .075(3) .056(3) -.006(3) .012(3) -.023(3)
C18A .092(4) .116(5) .052(3) -.008(4) .014(3) -.006(3)
O1 .116(3) .035(2) .080(2) -.007(2) .025(2) -.001(2)
O2 .060(2) .043(2) .058(2) -.013(2) .010(2) -.007(2)
O3 .087(3) .062(2) .060(2) .022(2) -.016(2) -.032(2)

loop_
_atom_site_label
_atom_site_fract_x
_atom_site_fract_y
_atom_site_fract_z
_atom_site_U_iso_or_equiv
_atom_site_thermal_displace_type
_atom_site_occupancy
_atom_site_type_symbol
C1 .2006(6) .9354(3) -.0788(3) .0447(11) Uani 1 C
H1 .0959(6) .9434(3) -.1150(3) .060(8) Uiso 1 H
C2 .2149(7) .9875(3) .0002(3) .0526(13) Uani 1 C
H2 .1191(7) 1.0277(3) .0173(3) .060(8) Uiso 1 H
C3 .3713(6) .9793(3) .0529(3) .0481(11) Uani 1 C
C4 .5097(6) .9183(3) .0259(3) .0440(11) Uani 1 C
H4 .6172(6) .9135(3) .0607(3) .060(8) Uiso 1 H
C5 .4937(6) .8635(2) -.0520(3) .0340(9) Uani 1 C
C6 .6488(6) .7955(3) -.0725(3) .0470(11) Uani 1 C
H61 .6445(6) .7447(3) -.0290(3) .069(7) Uiso 1 H
H62 .7673(6) .8274(3) -.0653(3) .069(7) Uiso 1 H
C7 .6382(6) .7546(3) -.1675(3) .0432(11) Uani 1 C
H71 .7169(6) .6995(3) -.1714(3) .069(7) Uiso 1 H
H72 .6834(6) .8003(3) -.2108(3) .069(7) Uiso 1 H
C8 .4373(5) .7280(2) -.1905(3) .0319(9) Uani 1 C
H8 .3914(5) .6878(2) -.1417(3) .022(6) Uiso 1 H
C9 .3139(5) .8156(2) -.1928(3) .0333(9) Uani 1 C
H9 .3566(5) .8550(2) -.2429(3) .022(6) Uiso 1 H
C10 .3365(5) .8718(2) -.1058(2) .0323(9) Uani 1 C
C11 .1151(5) .7866(3) -.2129(3) .0390(10) Uani 1 C
H111 .0350(5) .8414(3) -.2121(3) .055(7) Uiso 1 H
H112 .0718(5) .7436(3) -.1667(3) .055(7) Uiso 1 H
C12 .1038(6) .7395(3) -.3051(3) .0472(11) Uani 1 C
H121 -.0226(6) .7173(3) -.3142(3) .055(7) Uiso 1 H
H122 .1292(6) .7861(3) -.3512(3) .055(7) Uiso 1 H
C13 .2353(6) .6584(3) -.3182(3) .0436(11) Uani 1 C
C14 .4304(6) .6703(3) -.2785(3) .0390(10) Uani 1 C
H14 .5146(6) .6972(3) -.3237(3) .036(11) Uiso 1 H
C15 .4848(7) .5680(3) -.2585(3) .0545(13) Uani 1 C
H151 .5373(7) .5378(3) -.3114(3) .071(11) Uiso 1 H
H152 .5729(7) .5641(3) -.2090(3) .071(11) Uiso 1 H
C16 .3019(7) .5265(3) -.2336(3) .0524(12) Uani 1 C
C18 .2315(7) .6248(3) -.4163(3) .0665(14) Uani 1 C
H181 .2906(7) .5638(3) -.4191(3) .058(10) Uiso 1 H
H182 .1025(7) .6167(3) -.4342(3) .058(10) Uiso 1 H
C18A .3253(8) .6882(4) -.4845(3) .087(2) Uani 1 C
H18A .3143(8) .6613(4) -.5438(3) .126(13) Uiso 1 H
H18B .4547(8) .6949(4) -.4693(3) .126(13) Uiso 1 H
H18C .2665(8) .7486(4) -.4838(3) .126(13) Uiso 1 H
O1 .2671(5) .4559(2) -.1898(2) .0770(12) Uani 1 O
O2 .1597(4) .5788(2) -.2640(2) .0535(8) Uani 1 O
O3 .3812(6) 1.0332(2) .1294(2) .0698(11) Uani 1 O
H .500(9) 1.023(4) .155(4) .12(2) Uiso 1 H

loop_
_geom_angle_atom_site_label_1
_geom_angle_atom_site_label_2
_geom_angle_atom_site_label_3
_geom_angle
_geom_angle_publ_flag
C2 C1 C10 122.6(4) no
C3 C2 C1 119.5(4) no
C2 C3 C4 118.6(4) no
C2 C3 O3 117.6(4) no
C4 C3 O3 123.8(4) no
C3 C4 C5 122.1(4) no
C10 C5 C4 119.6(4) no
C10 C5 C6 122.7(3) no
C4 C5 C6 117.7(4) no
C5 C6 C7 113.3(3) no
C6 C7 C8 110.3(3) no
C7 C8 C9 110.4(3) no
C7 C8 C14 110.6(3) no
C9 C8 C14 113.5(3) no
C11 C9 C10 114.2(3) no
C11 C9 C8 109.1(3) no
C10 C9 C8 110.4(3) no
C5 C10 C1 117.4(3) no
C5 C10 C9 121.8(3) no
C1 C10 C9 120.7(3) no
C9 C11 C12 110.3(3) no
C13 C12 C11 114.9(3) no
O2 C13 C12 106.7(3) no
O2 C13 C14 102.2(3) yes
C12 C13 C14 116.1(3) no
O2 C13 C18 105.4(3) no
C12 C13 C18 110.6(4) no
C14 C13 C18 114.6(4) no
C13 C14 C8 114.5(3) no
C13 C14 C15 101.6(3) yes
C8 C14 C15 109.7(3) no
C16 C15 C14 101.6(4) yes
O1 C16 O2 118.7(5) yes
O1 C16 C15 129.7(5) yes
O2 C16 C15 111.5(4) yes
C18A C18 C13 116.0(4) yes
C16 O2 C13 109.0(3) yes

loop_
_geom_bond_atom_site_label_1
_geom_bond_atom_site_label_2
_geom_bond_site_symmetry_2
_geom_bond_distance
_geom_bond_publ_flag
C1 C2 . 1.389(6) no
C1 C10 . 1.392(5) no
C2 C3 . 1.372(6) no
C3 C4 . 1.380(6) no
C3 O3 . 1.370(5) no
C4 C5 . 1.397(5) no
C5 C10 . 1.385(5) no
C5 C6 . 1.508(5) no
C6 C7 . 1.524(5) no
C7 C8 . 1.529(5) no
C8 C9 . 1.532(4) no
C8 C14 . 1.541(5) no
C9 C11 . 1.515(5) no
C9 C10 . 1.525(5) no
C11 C12 . 1.522(5) no
C12 C13 . 1.506(5) no
C13 O2 . 1.493(5) yes
C13 C14 . 1.528(6) yes
C13 C18 . 1.528(6) no
C14 C15 . 1.539(5) yes
C15 C16 . 1.487(6) yes
C16 O1 . 1.224(5) yes
C16 O2 . 1.342(5) yes
C18 C18A . 1.513(6) no

loop_
_cod_related_entry_id
_cod_related_entry_database
_cod_related_entry_code
1 ChemSpider 21185834
